data_7159506
loop_
_publ_author_name
'Pamu&#x142;a, Ma&#x142;gorzata'
'Bulatov, Evgeny'
'Mart&#xed;nez-Crespo, Luis'
'Kiesil&#xe4;, Anniina'
'Naulap&#xe4;&#xe4;, Julia'
'Kalenius, Elina'
'Helttunen, Kaisa'

_publ_section_title
;
 Anion binding and transport with <i>meso</i>-alkyl substituted two-armed
 calix[4]pyrroles bearing urea and hydroxyl groups.
;
_journal_issue 32
_journal_name_full 'Organic &amp; biomolecular chemistry'
_journal_page_first 6595
_journal_page_last 6603
_journal_paper_doi 10.1039/d3ob00919j
_journal_volume 21
_journal_year 2023
_chemical_formula_moiety '2(Cl), 2(C32 H44 N4 O2), 0.5(C4 H12 O2), 2(C4 H12 N)'
_chemical_formula_sum 'C74 H118 Cl2 N10 O5'
_chemical_formula_weight 1298.68
_space_group_crystal_system monoclinic
_space_group_IT_number 15
_space_group_name_Hall '-I 2ya'
_space_group_name_H-M_alt 'I 1 2/a 1'
_atom_sites_solution_hydrogens mixed
_audit_creation_date 2023-02-01
_audit_creation_method
;
Olex2 1.2
(compiled 2018.05.29 svn.r3508 for OlexSys, GUI svn.r5506)
;
_audit_update_record
;
2023-03-15 deposited with the CCDC.	2023-07-24 downloaded from the CCDC.
;
_cell_angle_alpha 90
_cell_angle_beta 108.690(5)
_cell_angle_gamma 90
_cell_formula_units_Z 4
_cell_length_a 18.0787(9)
_cell_length_b 18.1527(5)
_cell_length_c 22.8772(12)
_cell_measurement_reflns_used 8894
_cell_measurement_temperature 120.01(10)
_cell_measurement_theta_max 76.4350
_cell_measurement_theta_min 3.1580
_cell_volume 7111.9(6)
_computing_cell_refinement 'CrysAlisPro 1.171.40.67a (Rigaku OD, 2019)'
_computing_data_collection 'CrysAlisPro 1.171.40.67a (Rigaku OD, 2019)'
_computing_data_reduction 'CrysAlisPro 1.171.40.67a (Rigaku OD, 2019)'
_computing_molecular_graphics 'Olex2 (Dolomanov et al., 2009)'
_computing_publication_material 'Olex2 (Dolomanov et al., 2009)'
_computing_structure_refinement 'ShelXL (Sheldrick, 2015)'
_computing_structure_solution
;
Superflip (Palatinus & Chapuis, 2007;Palatinus & van der Lee, 2008;
Palatinus et al., 2012)
;
_diffrn_ambient_temperature 120.01
_diffrn_detector_area_resol_mean 5.1947
_diffrn_detector_type Atlas
_diffrn_measured_fraction_theta_full 0.999
_diffrn_measured_fraction_theta_max 0.981
_diffrn_measurement_details
;
List of Runs (angles in degrees, time in seconds):

  # Type    Start    End  Width  t~exp~   \w     \q     \k     \f   Frames
#--------------------------------------------------------------------------
  1  \w   -110.00 -24.00   1.00    6.00    --  -41.92 -37.00-150.00   86
  2  \w   -114.00 -19.00   1.00    6.00    --  -41.92 -37.00 120.00   95
  3  \w    -86.00 -54.00   1.00    6.00    --  -41.92 125.00  30.00   32
  4  \w     55.00  82.00   1.00    6.00    --   41.92-122.00 137.00   27
  5  \w     36.00 109.00   1.00   30.00    --  112.00-111.00-180.00   73
  6  \w     59.00 109.00   1.00   30.00    --  112.00-111.00-150.00   50
  7  \w     87.00 139.00   1.00   30.00    --  112.00 178.00 -30.00   52
  8  \w     60.00 177.00   1.00   30.00    --  112.00  15.00 -30.00  117
  9  \w    103.00 177.00   1.00   30.00    --  112.00  30.00  30.00   74
 10  \w     83.00 109.00   1.00   30.00    --  112.00-111.00 120.00   26
 11  \w     52.00  91.00   1.00   30.00    --  112.00 -45.00 -60.00   39
 12  \w    111.00 138.00   1.00   30.00    --  112.00 -45.00 -60.00   27
 13  \w     83.00 134.00   1.00   30.00    --  112.00 178.00-150.00   51
 14  \w     36.00  76.00   1.00   30.00    --  112.00-111.00-120.00   40
 15  \w     41.00  94.00   1.00   30.00    --  112.00 -61.00-120.00   53
;
_diffrn_measurement_device 'four-circle diffractometer'
_diffrn_measurement_device_type 'SuperNova, Dual, Cu at home/near, Atlas'
_diffrn_measurement_method '\w scans'
_diffrn_radiation_type CuK\a
_diffrn_radiation_wavelength 1.54184
_diffrn_reflns_av_R_equivalents 0.0318
_diffrn_reflns_av_unetI/netI 0.0404
_diffrn_reflns_Laue_measured_fraction_full 0.999
_diffrn_reflns_Laue_measured_fraction_max 0.981
_diffrn_reflns_limit_h_max 22
_diffrn_reflns_limit_h_min -20
_diffrn_reflns_limit_k_max 22
_diffrn_reflns_limit_k_min -13
_diffrn_reflns_limit_l_max 28
_diffrn_reflns_limit_l_min -28
_diffrn_reflns_number 18056
_diffrn_reflns_point_group_measured_fraction_full 0.999
_diffrn_reflns_point_group_measured_fraction_max 0.981
_diffrn_reflns_theta_full 67.684
_diffrn_reflns_theta_max 76.581
_diffrn_reflns_theta_min 3.176
_exptl_absorpt_coefficient_mu 1.263
_exptl_absorpt_correction_T_max 0.988
_exptl_absorpt_correction_T_min 0.985
_exptl_absorpt_correction_type analytical
_exptl_absorpt_process_details
;
CrysAlisPro 1.171.40.67a (Rigaku Oxford Diffraction, 2019)
Analytical numeric absorption correction using a multifaceted crystal
			model based on expressions derived by R.C. Clark & J.S. Reid.
(Clark, R. C. & Reid, J. S. (1995). Acta Cryst. A51, 887-897)
Empirical absorption correction using spherical harmonics,
 implemented in SCALE3 ABSPACK scaling algorithm.
;
_exptl_crystal_colour colourless
_exptl_crystal_colour_primary colourless
_exptl_crystal_density_diffrn 1.213
_exptl_crystal_description block
_exptl_crystal_F_000 2824
_exptl_crystal_size_max 0.12
_exptl_crystal_size_mid 0.105
_exptl_crystal_size_min 0.091
_refine_diff_density_max 0.901
_refine_diff_density_min -0.757
_refine_diff_density_rms 0.077
_refine_ls_extinction_coef 0.00015(3)
_refine_ls_extinction_expression Fc^*^=kFc[1+0.001xFc^2^\l^3^/sin(2\q)]^-1/4^
_refine_ls_extinction_method 'SHELXL-2018/3 (Sheldrick 2018)'
_refine_ls_goodness_of_fit_ref 1.144
_refine_ls_hydrogen_treatment mixed
_refine_ls_matrix_type full
_refine_ls_number_parameters 454
_refine_ls_number_reflns 7343
_refine_ls_number_restraints 0
_refine_ls_restrained_S_all 1.144
_refine_ls_R_factor_all 0.1019
_refine_ls_R_factor_gt 0.0954
_refine_ls_shift/su_max 0.000
_refine_ls_shift/su_mean 0.000
_refine_ls_structure_factor_coef Fsqd
_refine_ls_weighting_details 'w=1/[\s^2^(Fo^2^)+(0.0617P)^2^+42.9873P] where P=(Fo^2^+2Fc^2^)/3'
_refine_ls_weighting_scheme calc
_refine_ls_wR_factor_gt 0.2272
_refine_ls_wR_factor_ref 0.2306
_reflns_Friedel_coverage 0.000
_reflns_number_gt 6502
_reflns_number_total 7343
_reflns_threshold_expression 'I > 2\s(I)'
_cod_data_source_file d3ob00919j2.cif
_cod_data_source_block tiy-015-cis-6_a
_cod_depositor_comments 'Adding full bibliography for 7159504--7159509.cif.'
_cod_database_code 7159506
_shelx_shelxl_version_number 2018/3
_shelx_space_group_comment
;
The symmetry employed for this shelxl refinement is uniquely defined
by the following loop, which should always be used as a source of
symmetry information in preference to the above space-group names.
They are only intended as comments.
;
_shelx_estimated_absorpt_t_max 0.894
_shelx_estimated_absorpt_t_min 0.863
_olex2_refinement_description
;
1. Fixed Uiso
 At 1.2 times of:
  All C(H) groups, All C(H,H) groups, All C(H,H,H,H) groups
 At 1.5 times of:
  All C(H,H,H) groups, All O(H) groups, All O(H,H) groups
2. Uiso/Uaniso restraints and constraints
Uanis(C26A) = Uanis(C26)
3. Others
 Fixed Sof: H1B(0.5) H1A(0.5) H2B(0.5) H2A(0.5) H25A(0.5) H25B(0.5) H25C(0.5)
 H25D(0.5) C26(0.5) H26A(0.5) H26B(0.5) C26A(0.5) H26C(0.5) H26D(0.5) H1S(0.5)
 C1S(0.5) H1SA(0.5) H1SB(0.5) C2S(0.5) H2SA(0.5) H2SB(0.5) H2SC(0.5)
4.a Secondary CH2 refined with riding coordinates:
 C24(H24A,H24B), C25(H25A,H25B), C25(H25C,H25D), C30(H30A,H30B), C31(H31A,
 H31B), C32(H32A,H32B), C26(H26A,H26B), C26A(H26C,H26D), C1S(H1SA,H1SB)
4.b Aromatic/amide H refined with riding coordinates:
 C2(H2C), C3(H3A), C7(H7), C8(H8), C12(H12), C13(H13), C17(H17), C18(H18)
4.c Idealised Me refined as rotating group:
 C21(H21A,H21B,H21C), C22(H22A,H22B,H22C), C23(H23A,H23B,H23C), C27(H27A,H27B,
 H27C), C28(H28A,H28B,H28C), C29(H29A,H29B,H29C), C2S(H2SA,H2SB,H2SC), C1A(H1AA,
 H1AB,H1AC), C2A(H2AA,H2AB,H2AC), C3A(H3AA,H3AB,H3AC), C4A(H4AA,H4AB,H4AC)
4.d Idealised tetrahedral OH refined with everything fixed:
 O1(H1A)
4.e Idealised tetrahedral OH refined as rotating group:
 O1(H1B), O2(H2B), O2(H2A), O1S(H1S)
;
_olex2_submission_special_instructions 'No special instructions were received'
_oxdiff_exptl_absorpt_empirical_details
;
Empirical correction (ABSPACK) includes:
- Absorption correction using spherical harmonics
- Frame scaling
;

loop_
_space_group_symop_operation_xyz
'x, y, z'
'-x+1/2, y, -z'
'x+1/2, y+1/2, z+1/2'
'-x+1, y+1/2, -z+1/2'
'-x, -y, -z'
'x-1/2, -y, z'
'-x+1/2, -y+1/2, -z+1/2'
'x, -y+1/2, z+1/2'

loop_
_atom_site_label
_atom_site_type_symbol
_atom_site_fract_x
_atom_site_fract_y
_atom_site_fract_z
_atom_site_U_iso_or_equiv
_atom_site_adp_type
_atom_site_occupancy
_atom_site_site_symmetry_order
_atom_site_calc_flag
_atom_site_refinement_flags_posn
_atom_site_refinement_flags_adp
_atom_site_refinement_flags_occupancy
_atom_site_disorder_assembly
_atom_site_disorder_group
Cl1 Cl 0.35924(5) 0.35806(5) 0.75374(4) 0.0322(2) Uani 1 1 d . . . . .
O1 O 0.3873(2) 0.2804(3) 0.89480(18) 0.0659(11) Uani 1 1 d . . . . .
H1B H 0.395579 0.301121 0.864632 0.099 Uiso 0.5 1 calc GR . . A 2
H1A H 0.374528 0.239712 0.906147 0.099 Uiso 0.5 1 calc . . . B 1
O2 O 0.2045(2) 0.33763(19) 0.59070(15) 0.0502(8) Uani 1 1 d . . . . .
H2B H 0.176069 0.310267 0.604090 0.075 Uiso 0.5 1 calc GR . . C 4
H2A H 0.217308 0.312473 0.564658 0.075 Uiso 0.5 1 calc GR . . D 3
N1 N 0.49597(19) 0.44833(17) 0.86276(14) 0.0283(7) Uani 1 1 d . . . . .
H1 H 0.465(3) 0.428(3) 0.836(2) 0.035(12) Uiso 1 1 d . . . . .
N2 N 0.54309(18) 0.35739(17) 0.75238(14) 0.0278(6) Uani 1 1 d . . . . .
H2 H 0.493(3) 0.359(2) 0.751(2) 0.033(12) Uiso 1 1 d . . . . .
N3 N 0.40809(18) 0.45353(17) 0.64462(14) 0.0279(6) Uani 1 1 d . . . . .
H3 H 0.395(3) 0.424(3) 0.670(2) 0.046(14) Uiso 1 1 d . . . . .
N4 N 0.35796(18) 0.54077(17) 0.75626(14) 0.0270(6) Uani 1 1 d . . . . .
H4 H 0.357(3) 0.490(3) 0.753(2) 0.035(12) Uiso 1 1 d . . . . .
C1 C 0.4841(2) 0.5140(2) 0.88885(17) 0.0303(8) Uani 1 1 d . . . . .
C2 C 0.5551(3) 0.5339(3) 0.9293(2) 0.0483(12) Uani 1 1 d . . . . .
H2C H 0.565836 0.577261 0.953787 0.058 Uiso 1 1 calc R . . . .
C3 C 0.6099(3) 0.4783(3) 0.9281(2) 0.0517(13) Uani 1 1 d . . . . .
H3A H 0.663700 0.478053 0.951952 0.062 Uiso 1 1 calc R . . . .
C4 C 0.5721(2) 0.4251(2) 0.88667(17) 0.0319(8) Uani 1 1 d . . . . .
C5 C 0.6007(2) 0.3527(2) 0.86970(17) 0.0307(8) Uani 1 1 d . . . . .
C6 C 0.6076(2) 0.35537(19) 0.80530(17) 0.0290(8) Uani 1 1 d . . . . .
C7 C 0.6718(2) 0.3558(2) 0.78607(19) 0.0343(9) Uani 1 1 d . . . . .
H7 H 0.724634 0.354835 0.812152 0.041 Uiso 1 1 calc R . . . .
C8 C 0.6464(2) 0.3578(2) 0.72068(19) 0.0331(8) Uani 1 1 d . . . . .
H8 H 0.679034 0.358538 0.695366 0.040 Uiso 1 1 calc R . . . .
C9 C 0.5663(2) 0.35843(19) 0.70044(17) 0.0279(7) Uani 1 1 d . . . . .
C10 C 0.5087(2) 0.3607(2) 0.63574(17) 0.0286(7) Uani 1 1 d . . . . .
C11 C 0.4679(2) 0.4348(2) 0.62232(16) 0.0270(7) Uani 1 1 d . . . . .
C12 C 0.4781(2) 0.4936(2) 0.58754(18) 0.0314(8) Uani 1 1 d . . . . .
H12 H 0.515630 0.496711 0.566533 0.038 Uiso 1 1 calc R . . . .
C13 C 0.4229(2) 0.5484(2) 0.58862(18) 0.0321(8) Uani 1 1 d . . . . .
H13 H 0.416739 0.594864 0.568473 0.038 Uiso 1 1 calc R . . . .
C14 C 0.3794(2) 0.5224(2) 0.62416(16) 0.0278(7) Uani 1 1 d . . . . .
C15 C 0.3116(2) 0.5563(2) 0.63951(17) 0.0295(8) Uani 1 1 d . . . . .
C16 C 0.3375(2) 0.5860(2) 0.70512(17) 0.0282(7) Uani 1 1 d . . . . .
C17 C 0.3471(2) 0.6576(2) 0.72588(19) 0.0324(8) Uani 1 1 d . . . . .
H17 H 0.337651 0.700584 0.700931 0.039 Uiso 1 1 calc R . . . .
C18 C 0.3736(2) 0.6555(2) 0.79134(19) 0.0341(8) Uani 1 1 d . . . . .
H18 H 0.384865 0.697060 0.817965 0.041 Uiso 1 1 calc R . . . .
C19 C 0.3800(2) 0.5835(2) 0.80947(17) 0.0285(8) Uani 1 1 d . . . . .
C20 C 0.4049(2) 0.5503(2) 0.87338(17) 0.0299(8) Uani 1 1 d . . . . .
C21 C 0.4101(2) 0.6116(2) 0.92043(18) 0.0378(9) Uani 1 1 d . . . . .
H21A H 0.450366 0.647083 0.919034 0.057 Uiso 1 1 calc GR . . . .
H21B H 0.423567 0.590340 0.961885 0.057 Uiso 1 1 calc GR . . . .
H21C H 0.359578 0.636806 0.910473 0.057 Uiso 1 1 calc GR . . . .
C22 C 0.3442(2) 0.4931(2) 0.87922(18) 0.0354(9) Uani 1 1 d . . . . .
H22A H 0.292722 0.516496 0.868780 0.053 Uiso 1 1 calc GR . . . .
H22B H 0.359439 0.474642 0.921678 0.053 Uiso 1 1 calc GR . . . .
H22C H 0.341955 0.452052 0.850911 0.053 Uiso 1 1 calc GR . . . .
C23 C 0.6825(2) 0.3375(2) 0.9156(2) 0.0384(10) Uani 1 1 d . . . . .
H23A H 0.702789 0.291350 0.904508 0.058 Uiso 1 1 calc GR . . . .
H23B H 0.679185 0.333379 0.957430 0.058 Uiso 1 1 calc GR . . . .
H23C H 0.717661 0.378065 0.914196 0.058 Uiso 1 1 calc GR . . . .
C24 C 0.5447(2) 0.2885(2) 0.87260(17) 0.0325(8) Uani 1 1 d . . . . .
H24A H 0.493862 0.297130 0.840296 0.039 Uiso 1 1 calc R . . . .
H24B H 0.566391 0.242221 0.861891 0.039 Uiso 1 1 calc R . . . .
C25 C 0.5294(3) 0.2766(4) 0.9338(2) 0.0581(14) Uani 1 1 d . . . . .
H25A H 0.530551 0.222878 0.941723 0.070 Uiso 0.5 1 calc R . . E 1
H25B H 0.573253 0.298757 0.966909 0.070 Uiso 0.5 1 calc R . . E 1
H25C H 0.572803 0.245621 0.959432 0.070 Uiso 0.5 1 calc R . . F 2
H25D H 0.535285 0.325308 0.954172 0.070 Uiso 0.5 1 calc R . . F 2
C27 C 0.5537(3) 0.3490(2) 0.58958(19) 0.0365(9) Uani 1 1 d . . . . .
H27A H 0.517162 0.350802 0.547397 0.055 Uiso 1 1 calc GR . . . .
H27B H 0.579587 0.300852 0.596953 0.055 Uiso 1 1 calc GR . . . .
H27C H 0.592980 0.387844 0.595029 0.055 Uiso 1 1 calc GR . . . .
C28 C 0.4476(2) 0.2990(2) 0.62673(18) 0.0315(8) Uani 1 1 d . . . . .
H28A H 0.418986 0.305522 0.656239 0.047 Uiso 1 1 calc GR . . . .
H28B H 0.473908 0.251029 0.633630 0.047 Uiso 1 1 calc GR . . . .
H28C H 0.410911 0.301044 0.584593 0.047 Uiso 1 1 calc GR . . . .
C29 C 0.2792(3) 0.6208(2) 0.59525(19) 0.0382(9) Uani 1 1 d . . . . .
H29A H 0.320248 0.657710 0.600046 0.057 Uiso 1 1 calc GR . . . .
H29B H 0.235079 0.643071 0.604816 0.057 Uiso 1 1 calc GR . . . .
H29C H 0.261653 0.602637 0.552652 0.057 Uiso 1 1 calc GR . . . .
C30 C 0.2461(2) 0.4975(2) 0.63168(17) 0.0305(8) Uani 1 1 d . . . . .
H30A H 0.267453 0.456280 0.660542 0.037 Uiso 1 1 calc R . . . .
H30B H 0.203004 0.519936 0.643414 0.037 Uiso 1 1 calc R . . . .
C31 C 0.2130(3) 0.4665(3) 0.56644(19) 0.0434(10) Uani 1 1 d . . . . .
H31A H 0.182901 0.505702 0.538918 0.052 Uiso 1 1 calc R . . . .
H31B H 0.256972 0.452710 0.551684 0.052 Uiso 1 1 calc R . . . .
C32 C 0.1608(3) 0.4001(3) 0.5611(2) 0.0470(11) Uani 1 1 d . . . . .
H32A H 0.120137 0.411390 0.580259 0.056 Uiso 1 1 calc R . . . .
H32B H 0.134358 0.388787 0.517007 0.056 Uiso 1 1 calc R . . . .
C26 C 0.4546(5) 0.3066(5) 0.9396(4) 0.0406(13) Uani 0.5 1 d . . . G 1
H26A H 0.451808 0.293751 0.980879 0.049 Uiso 0.5 1 calc R . . G 1
H26B H 0.455579 0.360974 0.936812 0.049 Uiso 0.5 1 calc R . . G 1
C26A C 0.4654(5) 0.2480(5) 0.9385(4) 0.0406(13) Uani 0.5 1 d . . . G 2
H26C H 0.465889 0.254168 0.981649 0.049 Uiso 0.5 1 calc R . . G 2
H26D H 0.466006 0.194417 0.930532 0.049 Uiso 0.5 1 calc R . . G 2
O1S O 0.250000 0.2743(3) 0.500000 0.0653(15) Uani 1 2 d S T P . .
H1S H 0.243026 0.289761 0.464033 0.098 Uiso 0.5 1 calc GR . . H -1
C1S C 0.2852(6) 0.1998(5) 0.5068(6) 0.053(2) Uani 0.5 1 d . . . I -1
H1SA H 0.329482 0.196377 0.545673 0.063 Uiso 0.5 1 calc R . . I -1
H1SB H 0.304540 0.188926 0.471858 0.063 Uiso 0.5 1 calc R . . I -1
C2S C 0.2224(7) 0.1467(6) 0.5076(6) 0.060(3) Uani 0.5 1 d . . . I -1
H2SA H 0.177062 0.153859 0.470628 0.090 Uiso 0.5 1 calc GR . . I -1
H2SB H 0.207196 0.155206 0.544467 0.090 Uiso 0.5 1 calc GR . . I -1
H2SC H 0.241891 0.096235 0.508204 0.090 Uiso 0.5 1 calc GR . . I -1
N1A N 0.6203(2) 0.6142(2) 0.76299(17) 0.0444(9) Uani 1 1 d . . . . .
C1A C 0.5426(4) 0.6297(5) 0.7643(4) 0.086(2) Uani 1 1 d . . . . .
H1AA H 0.529431 0.681157 0.752597 0.129 Uiso 1 1 calc GR . . . .
H1AB H 0.540386 0.621228 0.806017 0.129 Uiso 1 1 calc GR . . . .
H1AC H 0.505153 0.597221 0.735168 0.129 Uiso 1 1 calc GR . . . .
C2A C 0.6797(4) 0.6484(4) 0.8191(3) 0.077(2) Uani 1 1 d . . . . .
H2AA H 0.732279 0.641965 0.816218 0.115 Uiso 1 1 calc GR . . . .
H2AB H 0.676637 0.624360 0.856565 0.115 Uiso 1 1 calc GR . . . .
H2AC H 0.668657 0.701116 0.820656 0.115 Uiso 1 1 calc GR . . . .
C3A C 0.6307(4) 0.6523(3) 0.7075(3) 0.0651(15) Uani 1 1 d . . . . .
H3AA H 0.624012 0.705502 0.710870 0.098 Uiso 1 1 calc GR . . . .
H3AB H 0.591601 0.633880 0.669875 0.098 Uiso 1 1 calc GR . . . .
H3AC H 0.683111 0.642145 0.705614 0.098 Uiso 1 1 calc GR . . . .
C4A C 0.6389(5) 0.5371(3) 0.7602(3) 0.081(2) Uani 1 1 d . . . . .
H4AA H 0.596130 0.512476 0.728631 0.121 Uiso 1 1 calc GR . . . .
H4AB H 0.646095 0.514059 0.800385 0.121 Uiso 1 1 calc GR . . . .
H4AC H 0.687129 0.532360 0.749629 0.121 Uiso 1 1 calc GR . . . .

loop_
_atom_site_aniso_label
_atom_site_aniso_U_11
_atom_site_aniso_U_22
_atom_site_aniso_U_33
_atom_site_aniso_U_23
_atom_site_aniso_U_13
_atom_site_aniso_U_12
Cl1 0.0282(4) 0.0285(4) 0.0326(5) -0.0046(3) -0.0004(3) -0.0011(3)
O1 0.061(2) 0.084(3) 0.051(2) -0.003(2) 0.0170(18) -0.022(2)
O2 0.054(2) 0.0527(19) 0.0407(17) -0.0032(15) 0.0103(15) -0.0147(16)
N1 0.0272(15) 0.0263(15) 0.0237(15) -0.0042(12) -0.0027(12) -0.0023(12)
N2 0.0236(15) 0.0279(15) 0.0276(15) -0.0022(12) 0.0023(12) 0.0017(12)
N3 0.0290(15) 0.0288(15) 0.0248(15) 0.0026(12) 0.0072(12) 0.0009(12)
N4 0.0296(15) 0.0223(15) 0.0248(15) 0.0008(11) 0.0029(12) 0.0030(12)
C1 0.0331(19) 0.0270(17) 0.0245(17) -0.0042(14) 0.0002(15) 0.0013(15)
C2 0.039(2) 0.043(2) 0.046(3) -0.022(2) -0.0101(19) 0.0057(19)
C3 0.036(2) 0.045(2) 0.052(3) -0.021(2) -0.017(2) 0.0090(19)
C4 0.0297(18) 0.0288(18) 0.0278(18) -0.0018(15) -0.0038(15) 0.0030(14)
C5 0.0279(18) 0.0258(17) 0.0294(18) -0.0015(14) -0.0032(14) -0.0001(14)
C6 0.0270(17) 0.0192(16) 0.0330(19) -0.0017(14) -0.0015(14) -0.0005(13)
C7 0.0261(18) 0.0285(18) 0.041(2) 0.0033(16) 0.0008(16) -0.0028(14)
C8 0.0295(19) 0.0262(18) 0.043(2) 0.0006(16) 0.0100(16) -0.0016(14)
C9 0.0299(18) 0.0188(16) 0.0326(18) -0.0006(13) 0.0068(15) -0.0010(13)
C10 0.0304(18) 0.0248(17) 0.0296(18) -0.0018(14) 0.0082(15) -0.0008(14)
C11 0.0248(17) 0.0307(18) 0.0238(16) -0.0008(14) 0.0054(13) -0.0002(14)
C12 0.0327(19) 0.0314(19) 0.0304(19) 0.0042(15) 0.0106(15) 0.0018(15)
C13 0.0348(19) 0.0283(18) 0.0321(19) 0.0037(15) 0.0093(16) 0.0024(15)
C14 0.0290(18) 0.0269(17) 0.0234(16) 0.0020(14) 0.0028(14) 0.0042(14)
C15 0.0289(18) 0.0307(18) 0.0264(17) 0.0040(14) 0.0056(14) 0.0040(14)
C16 0.0236(17) 0.0287(18) 0.0292(18) 0.0021(14) 0.0040(14) 0.0032(14)
C17 0.0284(18) 0.0237(17) 0.040(2) 0.0045(15) 0.0040(16) -0.0010(14)
C18 0.0276(18) 0.0282(18) 0.042(2) -0.0064(16) 0.0049(16) -0.0039(15)
C19 0.0229(16) 0.0294(18) 0.0293(18) -0.0059(14) 0.0030(14) -0.0005(14)
C20 0.0289(18) 0.0300(18) 0.0266(17) -0.0062(14) 0.0028(14) -0.0009(14)
C21 0.037(2) 0.042(2) 0.030(2) -0.0121(17) 0.0053(16) 0.0021(17)
C22 0.038(2) 0.037(2) 0.0293(19) -0.0049(16) 0.0072(16) -0.0049(17)
C23 0.032(2) 0.0304(19) 0.039(2) -0.0006(16) -0.0074(17) 0.0027(16)
C24 0.0314(19) 0.0303(18) 0.0282(18) 0.0027(15) -0.0014(15) -0.0001(15)
C25 0.056(3) 0.084(4) 0.029(2) 0.014(2) 0.006(2) 0.013(3)
C27 0.040(2) 0.036(2) 0.034(2) -0.0023(16) 0.0136(17) 0.0047(17)
C28 0.0329(19) 0.0258(18) 0.0333(19) -0.0063(15) 0.0071(15) -0.0028(15)
C29 0.039(2) 0.038(2) 0.034(2) 0.0123(17) 0.0078(17) 0.0096(17)
C30 0.0272(17) 0.037(2) 0.0237(17) 0.0018(15) 0.0036(14) 0.0035(15)
C31 0.042(2) 0.056(3) 0.0254(19) -0.0004(18) 0.0022(17) 0.000(2)
C32 0.039(2) 0.064(3) 0.032(2) -0.007(2) 0.0024(18) -0.005(2)
C26 0.039(3) 0.048(3) 0.034(3) 0.001(3) 0.010(2) -0.004(3)
C26A 0.039(3) 0.048(3) 0.034(3) 0.001(3) 0.010(2) -0.004(3)
O1S 0.099(4) 0.034(2) 0.066(4) 0.000 0.031(4) 0.000
C1S 0.051(5) 0.039(5) 0.068(7) -0.003(5) 0.018(5) -0.001(4)
C2S 0.068(7) 0.037(5) 0.075(7) -0.006(5) 0.023(6) -0.013(5)
N1A 0.049(2) 0.048(2) 0.0308(18) 0.0026(15) 0.0060(16) 0.0167(17)
C1A 0.050(3) 0.121(6) 0.087(5) -0.009(4) 0.023(3) 0.013(4)
C2A 0.075(4) 0.088(5) 0.049(3) -0.021(3) -0.005(3) 0.030(4)
C3A 0.073(4) 0.065(4) 0.053(3) 0.009(3) 0.015(3) 0.006(3)
C4A 0.098(5) 0.042(3) 0.085(5) -0.002(3) 0.005(4) 0.013(3)

loop_
_atom_type_symbol
_atom_type_description
_atom_type_scat_dispersion_real
_atom_type_scat_dispersion_imag
_atom_type_scat_source
C C 0.0181 0.0091 'International Tables Vol C Tables 4.2.6.8 and 6.1.1.4'
H H 0.0000 0.0000 'International Tables Vol C Tables 4.2.6.8 and 6.1.1.4'
Cl Cl 0.3639 0.7018 'International Tables Vol C Tables 4.2.6.8 and 6.1.1.4'
N N 0.0311 0.0180 'International Tables Vol C Tables 4.2.6.8 and 6.1.1.4'
O O 0.0492 0.0322 'International Tables Vol C Tables 4.2.6.8 and 6.1.1.4'

loop_
_exptl_crystal_face_index_h
_exptl_crystal_face_index_k
_exptl_crystal_face_index_l
_exptl_crystal_face_perp_dist
-1 0 5 0.0520
1 5 -2 0.0542
0 -5 1 0.0477
1 0 -5 0.0390
0 5 -1 0.0510
5 0 -1 0.0473
-1 -5 -1 0.0531
1 5 1 0.0531
-11 0 2 0.0581

loop_
_geom_angle_atom_site_label_1
_geom_angle_atom_site_label_2
_geom_angle_atom_site_label_3
_geom_angle
_geom_angle_site_symmetry_1
_geom_angle_site_symmetry_3
_geom_angle_publ_flag
C26 O1 H1A 109.5 . . ?
C26A O1 H1B 109.5 . . ?
C32 O2 H2B 109.5 . . ?
C32 O2 H2A 109.5 . . ?
C1 N1 H1 126(3) . . ?
C4 N1 H1 123(3) . . ?
C4 N1 C1 111.6(3) . . ?
C6 N2 H2 126(3) . . ?
C9 N2 H2 124(3) . . ?
C9 N2 C6 110.4(3) . . ?
C11 N3 H3 120(3) . . ?
C14 N3 H3 129(3) . . ?
C14 N3 C11 110.7(3) . . ?
C16 N4 H4 122(3) . . ?
C16 N4 C19 109.5(3) . . ?
C19 N4 H4 128(3) . . ?
N1 C1 C20 122.8(3) . . ?
C2 C1 N1 106.2(3) . . ?
C2 C1 C20 131.0(4) . . ?
C1 C2 H2C 126.0 . . ?
C1 C2 C3 108.0(4) . . ?
C3 C2 H2C 126.0 . . ?
C2 C3 H3A 125.8 . . ?
C4 C3 C2 108.5(4) . . ?
C4 C3 H3A 125.8 . . ?
N1 C4 C5 123.2(3) . . ?
C3 C4 N1 105.8(3) . . ?
C3 C4 C5 131.0(4) . . ?
C4 C5 C6 111.3(3) . . ?
C4 C5 C23 108.3(3) . . ?
C4 C5 C24 111.1(3) . . ?
C6 C5 C23 107.9(3) . . ?
C6 C5 C24 108.7(3) . . ?
C23 C5 C24 109.4(3) . . ?
N2 C6 C5 122.7(3) . . ?
C7 C6 N2 106.4(3) . . ?
C7 C6 C5 130.9(3) . . ?
C6 C7 H7 125.7 . . ?
C6 C7 C8 108.5(3) . . ?
C8 C7 H7 125.7 . . ?
C7 C8 H8 126.1 . . ?
C9 C8 C7 107.9(4) . . ?
C9 C8 H8 126.1 . . ?
N2 C9 C10 122.6(3) . . ?
C8 C9 N2 106.8(3) . . ?
C8 C9 C10 130.6(4) . . ?
C9 C10 C11 111.1(3) . . ?
C9 C10 C27 108.6(3) . . ?
C9 C10 C28 110.5(3) . . ?
C11 C10 C27 108.3(3) . . ?
C11 C10 C28 109.6(3) . . ?
C27 C10 C28 108.7(3) . . ?
N3 C11 C10 122.2(3) . . ?
C12 C11 N3 106.8(3) . . ?
C12 C11 C10 131.0(3) . . ?
C11 C12 H12 126.0 . . ?
C11 C12 C13 108.0(3) . . ?
C13 C12 H12 126.0 . . ?
C12 C13 H13 126.1 . . ?
C14 C13 C12 107.9(3) . . ?
C14 C13 H13 126.1 . . ?
N3 C14 C13 106.7(3) . . ?
N3 C14 C15 122.4(3) . . ?
C13 C14 C15 130.9(3) . . ?
C14 C15 C16 110.9(3) . . ?
C14 C15 C29 108.8(3) . . ?
C14 C15 C30 109.8(3) . . ?
C16 C15 C29 108.2(3) . . ?
C16 C15 C30 109.8(3) . . ?
C29 C15 C30 109.3(3) . . ?
N4 C16 C15 122.7(3) . . ?
C17 C16 N4 107.4(3) . . ?
C17 C16 C15 129.9(3) . . ?
C16 C17 H17 126.2 . . ?
C16 C17 C18 107.6(3) . . ?
C18 C17 H17 126.2 . . ?
C17 C18 H18 125.9 . . ?
C19 C18 C17 108.3(3) . . ?
C19 C18 H18 125.9 . . ?
N4 C19 C20 122.5(3) . . ?
C18 C19 N4 107.2(3) . . ?
C18 C19 C20 130.3(3) . . ?
C1 C20 C21 108.2(3) . . ?
C1 C20 C22 109.4(3) . . ?
C19 C20 C1 111.5(3) . . ?
C19 C20 C21 108.8(3) . . ?
C19 C20 C22 110.6(3) . . ?
C21 C20 C22 108.2(3) . . ?
C20 C21 H21A 109.5 . . ?
C20 C21 H21B 109.5 . . ?
C20 C21 H21C 109.5 . . ?
H21A C21 H21B 109.5 . . ?
H21A C21 H21C 109.5 . . ?
H21B C21 H21C 109.5 . . ?
C20 C22 H22A 109.5 . . ?
C20 C22 H22B 109.5 . . ?
C20 C22 H22C 109.5 . . ?
H22A C22 H22B 109.5 . . ?
H22A C22 H22C 109.5 . . ?
H22B C22 H22C 109.5 . . ?
C5 C23 H23A 109.5 . . ?
C5 C23 H23B 109.5 . . ?
C5 C23 H23C 109.5 . . ?
H23A C23 H23B 109.5 . . ?
H23A C23 H23C 109.5 . . ?
H23B C23 H23C 109.5 . . ?
C5 C24 H24A 108.0 . . ?
C5 C24 H24B 108.0 . . ?
H24A C24 H24B 107.3 . . ?
C25 C24 C5 117.1(4) . . ?
C25 C24 H24A 108.0 . . ?
C25 C24 H24B 108.0 . . ?
C24 C25 H25A 107.9 . . ?
C24 C25 H25B 107.9 . . ?
C24 C25 H25C 106.3 . . ?
C24 C25 H25D 106.3 . . ?
H25A C25 H25B 107.2 . . ?
H25C C25 H25D 106.4 . . ?
C26 C25 C24 117.5(5) . . ?
C26 C25 H25A 107.9 . . ?
C26 C25 H25B 107.9 . . ?
C26A C25 C24 124.0(6) . . ?
C26A C25 H25C 106.3 . . ?
C26A C25 H25D 106.3 . . ?
C10 C27 H27A 109.5 . . ?
C10 C27 H27B 109.5 . . ?
C10 C27 H27C 109.5 . . ?
H27A C27 H27B 109.5 . . ?
H27A C27 H27C 109.5 . . ?
H27B C27 H27C 109.5 . . ?
C10 C28 H28A 109.5 . . ?
C10 C28 H28B 109.5 . . ?
C10 C28 H28C 109.5 . . ?
H28A C28 H28B 109.5 . . ?
H28A C28 H28C 109.5 . . ?
H28B C28 H28C 109.5 . . ?
C15 C29 H29A 109.5 . . ?
C15 C29 H29B 109.5 . . ?
C15 C29 H29C 109.5 . . ?
H29A C29 H29B 109.5 . . ?
H29A C29 H29C 109.5 . . ?
H29B C29 H29C 109.5 . . ?
C15 C30 H30A 108.7 . . ?
C15 C30 H30B 108.7 . . ?
H30A C30 H30B 107.6 . . ?
C31 C30 C15 114.2(3) . . ?
C31 C30 H30A 108.7 . . ?
C31 C30 H30B 108.7 . . ?
C30 C31 H31A 108.7 . . ?
C30 C31 H31B 108.7 . . ?
H31A C31 H31B 107.6 . . ?
C32 C31 C30 114.3(4) . . ?
C32 C31 H31A 108.7 . . ?
C32 C31 H31B 108.7 . . ?
O2 C32 C31 111.1(4) . . ?
O2 C32 H32A 109.4 . . ?
O2 C32 H32B 109.4 . . ?
C31 C32 H32A 109.4 . . ?
C31 C32 H32B 109.4 . . ?
H32A C32 H32B 108.0 . . ?
O1 C26 C25 114.1(7) . . ?
O1 C26 H26A 108.7 . . ?
O1 C26 H26B 108.7 . . ?
C25 C26 H26A 108.7 . . ?
C25 C26 H26B 108.7 . . ?
H26A C26 H26B 107.6 . . ?
O1 C26A H26C 108.2 . . ?
O1 C26A H26D 108.2 . . ?
C25 C26A O1 116.2(7) . . ?
C25 C26A H26C 108.2 . . ?
C25 C26A H26D 108.2 . . ?
H26C C26A H26D 107.4 . . ?
C1S O1S H1S 109.5 . . ?
O1S C1S H1SA 110.4 . . ?
O1S C1S H1SB 110.4 . . ?
O1S C1S C2S 106.8(8) . . ?
H1SA C1S H1SB 108.6 . . ?
C2S C1S H1SA 110.4 . . ?
C2S C1S H1SB 110.4 . . ?
C1S C2S H2SA 109.5 . . ?
C1S C2S H2SB 109.5 . . ?
C1S C2S H2SC 109.5 . . ?
H2SA C2S H2SB 109.5 . . ?
H2SA C2S H2SC 109.5 . . ?
H2SB C2S H2SC 109.5 . . ?
C1A N1A C2A 109.4(5) . . ?
C1A N1A C3A 108.2(5) . . ?
C1A N1A C4A 115.6(6) . . ?
C3A N1A C2A 106.1(5) . . ?
C4A N1A C2A 108.8(4) . . ?
C4A N1A C3A 108.2(5) . . ?
N1A C1A H1AA 109.5 . . ?
N1A C1A H1AB 109.5 . . ?
N1A C1A H1AC 109.5 . . ?
H1AA C1A H1AB 109.5 . . ?
H1AA C1A H1AC 109.5 . . ?
H1AB C1A H1AC 109.5 . . ?
N1A C2A H2AA 109.5 . . ?
N1A C2A H2AB 109.5 . . ?
N1A C2A H2AC 109.5 . . ?
H2AA C2A H2AB 109.5 . . ?
H2AA C2A H2AC 109.5 . . ?
H2AB C2A H2AC 109.5 . . ?
N1A C3A H3AA 109.5 . . ?
N1A C3A H3AB 109.5 . . ?
N1A C3A H3AC 109.5 . . ?
H3AA C3A H3AB 109.5 . . ?
H3AA C3A H3AC 109.5 . . ?
H3AB C3A H3AC 109.5 . . ?
N1A C4A H4AA 109.5 . . ?
N1A C4A H4AB 109.5 . . ?
N1A C4A H4AC 109.5 . . ?
H4AA C4A H4AB 109.5 . . ?
H4AA C4A H4AC 109.5 . . ?
H4AB C4A H4AC 109.5 . . ?

loop_
_geom_bond_atom_site_label_1
_geom_bond_atom_site_label_2
_geom_bond_distance
_geom_bond_site_symmetry_2
_geom_bond_publ_flag
O1 H1B 0.8400 . ?
O1 H1A 0.8400 . ?
O1 C26 1.398(9) . ?
O1 C26A 1.561(10) . ?
O2 H2B 0.8400 . ?
O2 H2A 0.8400 . ?
O2 C32 1.423(6) . ?
N1 H1 0.79(5) . ?
N1 C1 1.379(5) . ?
N1 C4 1.375(5) . ?
N2 H2 0.89(5) . ?
N2 C6 1.387(4) . ?
N2 C9 1.381(5) . ?
N3 H3 0.86(5) . ?
N3 C11 1.379(5) . ?
N3 C14 1.377(5) . ?
N4 H4 0.93(5) . ?
N4 C16 1.379(5) . ?
N4 C19 1.390(5) . ?
C1 C2 1.368(5) . ?
C1 C20 1.512(5) . ?
C2 H2C 0.9500 . ?
C2 C3 1.421(6) . ?
C3 H3A 0.9500 . ?
C3 C4 1.373(6) . ?
C4 C5 1.507(5) . ?
C5 C6 1.519(6) . ?
C5 C23 1.540(5) . ?
C5 C24 1.560(5) . ?
C6 C7 1.367(6) . ?
C7 H7 0.9500 . ?
C7 C8 1.418(6) . ?
C8 H8 0.9500 . ?
C8 C9 1.372(5) . ?
C9 C10 1.513(5) . ?
C10 C11 1.517(5) . ?
C10 C27 1.540(5) . ?
C10 C28 1.542(5) . ?
C11 C12 1.378(5) . ?
C12 H12 0.9500 . ?
C12 C13 1.417(5) . ?
C13 H13 0.9500 . ?
C13 C14 1.382(5) . ?
C14 C15 1.510(5) . ?
C15 C16 1.521(5) . ?
C15 C29 1.536(5) . ?
C15 C30 1.561(5) . ?
C16 C17 1.375(5) . ?
C17 H17 0.9500 . ?
C17 C18 1.419(6) . ?
C18 H18 0.9500 . ?
C18 C19 1.364(5) . ?
C19 C20 1.511(5) . ?
C20 C21 1.531(5) . ?
C20 C22 1.547(5) . ?
C21 H21A 0.9800 . ?
C21 H21B 0.9800 . ?
C21 H21C 0.9800 . ?
C22 H22A 0.9800 . ?
C22 H22B 0.9800 . ?
C22 H22C 0.9800 . ?
C23 H23A 0.9800 . ?
C23 H23B 0.9800 . ?
C23 H23C 0.9800 . ?
C24 H24A 0.9900 . ?
C24 H24B 0.9900 . ?
C24 C25 1.527(6) . ?
C25 H25A 0.9900 . ?
C25 H25B 0.9900 . ?
C25 H25C 0.9900 . ?
C25 H25D 0.9900 . ?
C25 C26 1.503(10) . ?
C25 C26A 1.303(10) . ?
C27 H27A 0.9800 . ?
C27 H27B 0.9800 . ?
C27 H27C 0.9800 . ?
C28 H28A 0.9800 . ?
C28 H28B 0.9800 . ?
C28 H28C 0.9800 . ?
C29 H29A 0.9800 . ?
C29 H29B 0.9800 . ?
C29 H29C 0.9800 . ?
C30 H30A 0.9900 . ?
C30 H30B 0.9900 . ?
C30 C31 1.526(5) . ?
C31 H31A 0.9900 . ?
C31 H31B 0.9900 . ?
C31 C32 1.511(7) . ?
C32 H32A 0.9900 . ?
C32 H32B 0.9900 . ?
C26 H26A 0.9900 . ?
C26 H26B 0.9900 . ?
C26A H26C 0.9900 . ?
C26A H26D 0.9900 . ?
O1S H1S 0.8400 . ?
O1S C1S 1.481(10) . ?
C1S H1SA 0.9900 . ?
C1S H1SB 0.9900 . ?
C1S C2S 1.492(13) . ?
C2S H2SA 0.9800 . ?
C2S H2SB 0.9800 . ?
C2S H2SC 0.9800 . ?
N1A C1A 1.442(7) . ?
N1A C2A 1.518(7) . ?
N1A C3A 1.510(7) . ?
N1A C4A 1.446(7) . ?
C1A H1AA 0.9800 . ?
C1A H1AB 0.9800 . ?
C1A H1AC 0.9800 . ?
C2A H2AA 0.9800 . ?
C2A H2AB 0.9800 . ?
C2A H2AC 0.9800 . ?
C3A H3AA 0.9800 . ?
C3A H3AB 0.9800 . ?
C3A H3AC 0.9800 . ?
C4A H4AA 0.9800 . ?
C4A H4AB 0.9800 . ?
C4A H4AC 0.9800 . ?

loop_
_geom_hbond_atom_site_label_D
_geom_hbond_atom_site_label_H
_geom_hbond_atom_site_label_A
_geom_hbond_distance_DH
_geom_hbond_distance_HA
_geom_hbond_distance_DA
_geom_hbond_angle_DHA
_geom_hbond_site_symmetry_A
_geom_hbond_publ_flag
O1 H1B Cl1 0.84 2.62 3.407(4) 156.4 . yes
O1 H1A O2 0.84 2.02 2.795(5) 152.9 7_556 yes
O2 H2B O1 0.84 2.01 2.795(5) 155.0 7_556 yes
O2 H2A O1S 0.84 1.89 2.720(4) 168.6 . yes
N1 H1 Cl1 0.79(5) 2.54(5) 3.326(3) 176(5) . yes
N2 H2 Cl1 0.89(5) 2.44(5) 3.334(3) 177(4) . yes
N3 H3 Cl1 0.86(5) 2.53(5) 3.380(3) 170(5) . yes
N4 H4 Cl1 0.93(5) 2.39(5) 3.317(3) 175(4) . yes
